data_7009116
loop_
_publ_author_name
'Abram, Ulrich'
'Ortner, Kirstin'
'Gust, Ronald'
'Sommer, Klaus'

_publ_section_title
;
 Gold complexes with thiosemicarbazones: reactions of bi- and
 tridentate thiosemicarbazones with
 dichloro[2-(dimethylaminomethyl)phenyl-C&#x200A;1,N&#x200A;]gold(III),
 [Au(damp-C&#x200A;1,N&#x200A;)Cl2]
;
_journal_issue 5
_journal_name_full 'Journal of the Chemical Society, Dalton Transactions'
_journal_page_first 735
_journal_paper_doi 10.1039/a908712e
_journal_year 2000
_chemical_formula_moiety '[Au(Hdamp-C1)(2-AcetylpyridinPhenyltsc)]Cl2'
_chemical_formula_sum 'C25 H34 Au Cl2 N5 O2 S'
_chemical_formula_weight 736.50
_chemical_name_common '[Au(Hdamp-C1)(apphtsc)]Cl2 x  2MeOH'
_chemical_name_systematic '[Au(Hdamp-C1)(2-AcetylpyridinPhenyltsc)]Cl2*2MeOH'
_space_group_IT_number 14
_symmetry_cell_setting monoclinic
_symmetry_space_group_name_Hall '-P 2ybc'
_symmetry_space_group_name_H-M 'P 1 21/c 1'
_atom_sites_solution_hydrogens geom
_atom_sites_solution_primary direct
_atom_sites_solution_secondary difmap
_audit_creation_method SHELXL-97
_cell_angle_alpha 90.00
_cell_angle_beta 100.05(2)
_cell_angle_gamma 90.00
_cell_formula_units_Z 4
_cell_length_a 13.943(3)
_cell_length_b 13.410(4)
_cell_length_c 15.292(3)
_cell_measurement_reflns_used 25
_cell_measurement_temperature 208(2)
_cell_measurement_theta_max 12.77
_cell_measurement_theta_min 6.6
_cell_volume 2815.4(12)
_computing_cell_refinement 'SET4, CELDIM'
_computing_data_collection 'CAD4 (Enraf-Nonius)'
_computing_data_reduction HELENA/PLATON
_computing_molecular_graphics 'SCHAKAL, ZORTEP'
_computing_publication_material 'SHELXL-97 (Sheldrick, 1997)'
_computing_structure_refinement 'SHELXL-97 (Sheldrick, 1997)'
_computing_structure_solution 'SHELXS-97 (Sheldrick, 1990)'
_diffrn_ambient_temperature 208(2)
_diffrn_measured_fraction_theta_full 0.737
_diffrn_measured_fraction_theta_max 0.737
_diffrn_measurement_device_type 'CAD4 Enraf Nonius'
_diffrn_measurement_method 'omega scans'
_diffrn_radiation_monochromator graphite
_diffrn_radiation_source 'fine-focus sealed tube'
_diffrn_radiation_type MoK\a
_diffrn_radiation_wavelength 0.71073
_diffrn_reflns_av_R_equivalents 0.0264
_diffrn_reflns_av_sigmaI/netI 0.0543
_diffrn_reflns_limit_h_max 19
_diffrn_reflns_limit_h_min -19
_diffrn_reflns_limit_k_max 0
_diffrn_reflns_limit_k_min -17
_diffrn_reflns_limit_l_max 17
_diffrn_reflns_limit_l_min -1
_diffrn_reflns_number 6845
_diffrn_reflns_theta_full 29.65
_diffrn_reflns_theta_max 29.65
_diffrn_reflns_theta_min 2.85
_diffrn_standards_decay_% 3.5
_diffrn_standards_interval_count 400
_diffrn_standards_interval_time 3600
_diffrn_standards_number 3
_exptl_absorpt_coefficient_mu 5.521
_exptl_absorpt_correction_T_max 0.9816
_exptl_absorpt_correction_T_min 0.6768
_exptl_absorpt_correction_type 'Psi scans'
_exptl_crystal_colour orange
_exptl_crystal_density_diffrn 1.738
_exptl_crystal_density_method 'not measured'
_exptl_crystal_description plate
_exptl_crystal_F_000 1456
_exptl_crystal_size_max 0.25
_exptl_crystal_size_mid 0.25
_exptl_crystal_size_min 0.15
_refine_diff_density_max 1.614
_refine_diff_density_min -0.909
_refine_diff_density_rms 0.188
_refine_ls_extinction_method none
_refine_ls_goodness_of_fit_ref 1.097
_refine_ls_hydrogen_treatment mixed
_refine_ls_matrix_type full
_refine_ls_number_parameters 330
_refine_ls_number_reflns 6099
_refine_ls_number_restraints 0
_refine_ls_restrained_S_all 1.097
_refine_ls_R_factor_all 0.0764
_refine_ls_R_factor_gt 0.0423
_refine_ls_shift/su_max 0.001
_refine_ls_shift/su_mean 0.000
_refine_ls_structure_factor_coef Fsqd
_refine_ls_weighting_details 'w=1/[\s^2^(Fo^2^)+(0.0340P)^2^+24.4659P] where P=(Fo^2^+2Fc^2^)/3'
_refine_ls_weighting_scheme calc
_refine_ls_wR_factor_gt 0.0969
_refine_ls_wR_factor_ref 0.1078
_reflns_number_gt 4561
_reflns_number_total 6099
_reflns_threshold_expression >2sigma(I)
_cod_data_source_file a908712e.txt
_cod_data_source_block acpyph
_cod_depositor_comments
;
The following automatic conversions were performed:

'_refine_ls_weighting_scheme' value 'calc
w=1/[\s^2^(Fo^2^)+(0.0340P)^2^+24.4659P] where P=(Fo^2^+2Fc^2^)/3'
was changed to 'calc'. New tag '_refine_ls_weighting_details' was
created. The value of the new tag was set to
'w=1/[\s^2^(Fo^2^)+(0.0340P)^2^+24.4659P] where P=(Fo^2^+2Fc^2^)/3'.

Automatic conversion script
Id: cif_fix_values 3143 2015-03-26 13:38:13Z robertas 
;
_cod_original_sg_symbol_H-M P21/c
_cod_database_code 7009116

loop_
_symmetry_equiv_pos_as_xyz
'x, y, z'
'-x+1, y+1/2, -z+1/2'
'-x, -y, -z'
'x-1, -y-1/2, z-1/2'

loop_
_atom_site_label
_atom_site_type_symbol
_atom_site_fract_x
_atom_site_fract_y
_atom_site_fract_z
_atom_site_U_iso_or_equiv
_atom_site_adp_type
_atom_site_occupancy
_atom_site_calc_flag
_atom_site_refinement_flags
_atom_site_disorder_assembly
_atom_site_disorder_group
Au1 Au 0.381048(18) 0.01824(2) 0.87647(2) 0.02328(9) Uani 1 d . . .
Cl1 Cl 0.37899(15) -0.11727(17) 0.65810(16) 0.0395(5) Uani 1 d . . .
Cl2 Cl -0.00886(14) 0.33837(17) 1.05587(16) 0.0392(5) Uani 1 d . . .
S11 S 0.46365(13) 0.15415(15) 0.86000(15) 0.0284(4) Uani 1 d . . .
N15 N 0.4965(4) -0.0591(5) 0.8822(4) 0.0242(14) Uani 1 d . . .
N19 N 0.3373(4) -0.1236(5) 0.8956(5) 0.0284(15) Uani 1 d . . .
C1 C 0.2665(5) 0.0980(6) 0.8731(6) 0.0282(18) Uani 1 d . . .
C2 C 0.2407(6) 0.1158(7) 0.9626(6) 0.037(2) Uani 1 d . . .
H2 H 0.2763 0.0866 1.0141 0.045 Uiso 1 calc R . .
C3 C 0.1662(6) 0.1738(7) 0.9659(7) 0.044(2) Uani 1 d . . .
H3 H 0.1445 0.1871 1.0196 0.052 Uiso 1 calc R . .
C4 C 0.1196(6) 0.2160(7) 0.8841(7) 0.046(3) Uani 1 d . . .
H4 H 0.0685 0.2610 0.8868 0.055 Uiso 1 calc R . .
C5 C 0.1433(6) 0.1961(7) 0.7950(7) 0.042(2) Uani 1 d . . .
H5 H 0.1067 0.2264 0.7445 0.050 Uiso 1 calc R . .
C6 C 0.2166(5) 0.1354(6) 0.7867(6) 0.0287(18) Uani 1 d . . .
C7 C 0.2369(5) 0.1128(6) 0.6875(6) 0.0320(19) Uani 1 d . . .
H7A H 0.2460 0.1771 0.6596 0.038 Uiso 1 calc R . .
H7B H 0.2991 0.0771 0.6935 0.038 Uiso 1 calc R . .
N8 N 0.1650(4) 0.0559(6) 0.6255(5) 0.0315(16) Uani 1 d . . .
H8 H 0.120(7) 0.093(7) 0.609(6) 0.040 Uiso 1 d . . .
C9 C 0.1894(6) 0.0346(7) 0.5282(6) 0.037(2) Uani 1 d . . .
H9A H 0.1363 -0.0025 0.4934 0.056 Uiso 1 calc R . .
H9B H 0.2490 -0.0039 0.5335 0.056 Uiso 1 calc R . .
H9C H 0.1976 0.0975 0.4989 0.056 Uiso 1 calc R . .
C10 C 0.1429(7) -0.0395(6) 0.6730(7) 0.040(2) Uani 1 d . . .
H10A H 0.0949 -0.0786 0.6339 0.060 Uiso 1 calc R . .
H10B H 0.1175 -0.0224 0.7263 0.060 Uiso 1 calc R . .
H10C H 0.2021 -0.0782 0.6891 0.060 Uiso 1 calc R . .
C12 C 0.5650(5) 0.0860(6) 0.8631(5) 0.0259(17) Uani 1 d . . .
N13 N 0.6333(4) 0.1441(5) 0.8514(5) 0.0327(17) Uani 1 d . . .
H13 H 0.6242 0.2078 0.8571 0.039 Uiso 1 calc R . .
N14 N 0.5754(4) -0.0109(5) 0.8758(4) 0.0236(13) Uani 1 d . . .
C16 C 0.4915(5) -0.1544(6) 0.8863(5) 0.0240(17) Uani 1 d . . .
C17 C 0.5672(6) -0.2210(7) 0.8808(7) 0.037(2) Uani 1 d . . .
H17A H 0.6257 -0.1840 0.8753 0.056 Uiso 1 calc R . .
H17B H 0.5491 -0.2635 0.8292 0.056 Uiso 1 calc R . .
H17C H 0.5794 -0.2618 0.9339 0.056 Uiso 1 calc R . .
C18 C 0.4027(5) -0.1934(6) 0.8936(6) 0.0293(18) Uani 1 d . . .
C20 C 0.2557(6) -0.1527(7) 0.9045(6) 0.035(2) Uani 1 d . . .
H20 H 0.2060 -0.1056 0.9059 0.043 Uiso 1 calc R . .
C21 C 0.2352(6) -0.2529(7) 0.9126(6) 0.040(2) Uani 1 d . . .
H21 H 0.1717 -0.2713 0.9188 0.048 Uiso 1 calc R . .
C22 C 0.2997(6) -0.3227(7) 0.9121(6) 0.039(2) Uani 1 d . . .
H22 H 0.2847 -0.3905 0.9178 0.046 Uiso 1 calc R . .
C23 C 0.3851(6) -0.2937(7) 0.9034(6) 0.035(2) Uani 1 d . . .
H23 H 0.4354 -0.3404 0.9037 0.042 Uiso 1 calc R . .
C24 C 0.7186(5) 0.1143(6) 0.8310(6) 0.0290(18) Uani 1 d . . .
C25 C 0.7356(6) 0.0229(8) 0.7954(7) 0.045(2) Uani 1 d . . .
H25 H 0.6876 -0.0269 0.7903 0.054 Uiso 1 calc R . .
C26 C 0.8178(7) 0.0048(9) 0.7686(8) 0.058(3) Uani 1 d . . .
H26 H 0.8311 -0.0566 0.7437 0.070 Uiso 1 calc R . .
C27 C 0.8820(6) 0.0803(10) 0.7792(8) 0.058(3) Uani 1 d . . .
H27 H 0.9424 0.0713 0.7610 0.070 Uiso 1 calc R . .
C28 C 0.8632(6) 0.1688(9) 0.8152(9) 0.061(3) Uani 1 d . . .
H28 H 0.9109 0.2190 0.8193 0.073 Uiso 1 calc R . .
C29 C 0.7831(6) 0.1886(8) 0.8444(7) 0.043(2) Uani 1 d . . .
H29 H 0.7718 0.2491 0.8720 0.051 Uiso 1 calc R . .
C30 C 0.5903(10) -0.0731(10) 0.5770(10) 0.079(4) Uani 1 d . . .
H30A H 0.6131 -0.0330 0.5320 0.118 Uiso 1 calc R . .
H30B H 0.5406 -0.1191 0.5487 0.118 Uiso 1 calc R . .
H30C H 0.6444 -0.1105 0.6100 0.118 Uiso 1 calc R . .
O31 O 0.5505(7) -0.0103(8) 0.6357(7) 0.089(3) Uani 1 d . . .
H31 H 0.4995 -0.0353 0.6467 0.133 Uiso 1 calc R . .
O41 O 0.9600(6) 0.1380(6) 0.1597(6) 0.070(2) Uani 1 d . . .
H41 H 0.9534 0.1974 0.1446 0.105 Uiso 1 calc R . .
C40 C 0.9645(7) 0.0758(9) 0.0811(9) 0.066(3) Uani 1 d . . .
H40A H 0.9322 0.1101 0.0282 0.098 Uiso 1 calc R . .
H40B H 0.9321 0.0127 0.0868 0.098 Uiso 1 calc R . .
H40C H 1.0320 0.0638 0.0765 0.098 Uiso 1 calc R . .

loop_
_atom_site_aniso_label
_atom_site_aniso_U_11
_atom_site_aniso_U_22
_atom_site_aniso_U_33
_atom_site_aniso_U_23
_atom_site_aniso_U_13
_atom_site_aniso_U_12
Au1 0.01162(11) 0.02615(14) 0.03175(17) 0.00206(16) 0.00288(9) -0.00027(13)
Cl1 0.0301(10) 0.0414(13) 0.0461(14) -0.0017(10) 0.0038(9) 0.0042(9)
Cl2 0.0191(8) 0.0429(13) 0.0543(15) 0.0008(11) 0.0029(9) -0.0064(8)
S11 0.0172(8) 0.0266(10) 0.0413(13) 0.0038(9) 0.0051(8) -0.0004(7)
N15 0.012(2) 0.030(4) 0.030(4) 0.005(3) 0.002(2) -0.003(2)
N19 0.018(3) 0.031(4) 0.036(4) 0.005(3) 0.005(3) -0.002(3)
C1 0.021(3) 0.024(4) 0.041(5) -0.005(4) 0.007(3) -0.003(3)
C2 0.023(4) 0.049(6) 0.040(5) -0.003(4) 0.007(4) -0.008(4)
C3 0.023(4) 0.048(6) 0.063(7) -0.020(5) 0.017(4) -0.005(4)
C4 0.016(3) 0.044(6) 0.074(7) -0.025(5) 0.002(4) 0.002(4)
C5 0.023(4) 0.039(5) 0.059(7) -0.012(5) -0.004(4) 0.009(4)
C6 0.014(3) 0.027(4) 0.043(5) -0.002(4) -0.001(3) 0.003(3)
C7 0.021(3) 0.030(4) 0.044(5) -0.003(4) 0.000(3) 0.001(3)
N8 0.014(3) 0.035(4) 0.045(4) 0.001(3) 0.003(3) 0.008(3)
C9 0.026(4) 0.048(6) 0.037(5) -0.006(4) 0.003(3) 0.007(4)
C10 0.037(4) 0.034(6) 0.049(6) -0.001(4) 0.006(4) -0.006(4)
C12 0.011(3) 0.039(5) 0.026(4) 0.006(4) -0.002(3) -0.002(3)
N13 0.016(3) 0.032(4) 0.051(5) 0.004(3) 0.009(3) -0.001(3)
N14 0.011(2) 0.029(3) 0.031(3) 0.004(3) 0.004(2) -0.005(2)
C16 0.016(3) 0.023(4) 0.030(5) -0.002(3) -0.002(3) -0.001(3)
C17 0.027(4) 0.034(5) 0.051(6) -0.005(4) 0.009(4) 0.002(3)
C18 0.020(4) 0.030(4) 0.037(5) 0.000(4) 0.003(3) -0.004(3)
C20 0.022(4) 0.042(5) 0.041(5) 0.001(4) 0.002(4) -0.006(3)
C21 0.023(4) 0.048(6) 0.049(6) 0.003(5) 0.006(4) -0.014(4)
C22 0.036(4) 0.035(5) 0.044(6) 0.003(4) 0.002(4) -0.016(4)
C23 0.024(4) 0.036(5) 0.045(6) 0.006(4) 0.008(4) -0.002(3)
C24 0.018(3) 0.037(5) 0.033(5) 0.004(4) 0.009(3) -0.002(3)
C25 0.020(3) 0.054(6) 0.062(6) 0.002(5) 0.014(4) -0.007(4)
C26 0.036(5) 0.067(8) 0.080(8) 0.013(6) 0.032(5) 0.010(5)
C27 0.020(4) 0.090(9) 0.068(8) 0.024(7) 0.016(5) 0.003(5)
C28 0.017(4) 0.072(8) 0.096(9) 0.025(7) 0.013(5) -0.005(4)
C29 0.017(4) 0.053(6) 0.056(6) 0.009(5) 0.005(4) -0.010(4)
C30 0.066(8) 0.074(9) 0.101(11) -0.024(8) 0.025(8) -0.028(7)
O31 0.073(6) 0.092(7) 0.104(8) -0.021(6) 0.023(6) -0.040(5)
O41 0.045(4) 0.067(6) 0.100(7) 0.031(5) 0.018(4) 0.004(4)
C40 0.035(5) 0.058(8) 0.107(11) 0.002(7) 0.021(6) 0.003(5)

loop_
_atom_type_symbol
_atom_type_description
_atom_type_scat_dispersion_real
_atom_type_scat_dispersion_imag
_atom_type_scat_source
C C 0.0033 0.0016 'International Tables Vol C Tables 4.2.6.8 and 6.1.1.4'
H H 0.0000 0.0000 'International Tables Vol C Tables 4.2.6.8 and 6.1.1.4'
N N 0.0061 0.0033 'International Tables Vol C Tables 4.2.6.8 and 6.1.1.4'
Cl Cl 0.1484 0.1585 'International Tables Vol C Tables 4.2.6.8 and 6.1.1.4'
Au Au -2.0133 8.8022 'International Tables Vol C Tables 4.2.6.8 and 6.1.1.4'
O O 0.0106 0.0060 'International Tables Vol C Tables 4.2.6.8 and 6.1.1.4'
S S 0.1246 0.1234 'International Tables Vol C Tables 4.2.6.8 and 6.1.1.4'

loop_
_geom_angle_atom_site_label_1
_geom_angle_atom_site_label_2
_geom_angle_atom_site_label_3
_geom_angle
_geom_angle_site_symmetry_1
_geom_angle_site_symmetry_3
_geom_angle_publ_flag
N15 Au1 C1 178.6(3) . . ?
N15 Au1 N19 75.9(3) . . ?
C1 Au1 N19 104.9(3) . . ?
N15 Au1 S11 90.07(19) . . ?
C1 Au1 S11 89.1(2) . . ?
N19 Au1 S11 165.91(18) . . ?
C12 S11 Au1 90.0(3) . . ?
C16 N15 N14 123.7(6) . . ?
C16 N15 Au1 119.5(5) . . ?
N14 N15 Au1 116.6(5) . . ?
C20 N19 C18 115.9(8) . . ?
C20 N19 Au1 128.1(6) . . ?
C18 N19 Au1 115.9(5) . . ?
C6 C1 C2 128.1(7) . . ?
C6 C1 Au1 118.5(6) . . ?
C2 C1 Au1 113.4(6) . . ?
C3 C2 C1 116.8(9) . . ?
C2 C3 C4 116.6(9) . . ?
C3 C4 C5 126.6(8) . . ?
C6 C5 C4 119.8(9) . . ?
C5 C6 C1 112.0(8) . . ?
C5 C6 C7 117.8(8) . . ?
C1 C6 C7 130.2(6) . . ?
N8 C7 C6 119.4(7) . . ?
C7 N8 C10 107.4(7) . . ?
C7 N8 C9 117.3(6) . . ?
C10 N8 C9 112.6(7) . . ?
N13 C12 N14 124.1(7) . . ?
N13 C12 S11 108.1(6) . . ?
N14 C12 S11 127.8(6) . . ?
C12 N13 C24 124.6(8) . . ?
N15 N14 C12 115.4(6) . . ?
N15 C16 C18 116.3(7) . . ?
N15 C16 C17 125.9(7) . . ?
C18 C16 C17 117.8(8) . . ?
N19 C18 C16 111.9(7) . . ?
N19 C18 C23 123.7(7) . . ?
C16 C18 C23 124.3(7) . . ?
N19 C20 C21 121.7(9) . . ?
C22 C21 C20 123.0(8) . . ?
C23 C22 C21 116.0(9) . . ?
C22 C23 C18 119.6(8) . . ?
C29 C24 N13 110.1(8) . . ?
C29 C24 C25 124.6(8) . . ?
N13 C24 C25 125.2(7) . . ?
C26 C25 C24 120.7(9) . . ?
C25 C26 C27 115.2(11) . . ?
C26 C27 C28 122.6(9) . . ?
C29 C28 C27 123.9(10) . . ?
C28 C29 C24 113.0(10) . . ?

loop_
_geom_bond_atom_site_label_1
_geom_bond_atom_site_label_2
_geom_bond_distance
_geom_bond_site_symmetry_2
_geom_bond_publ_flag
Au1 N15 1.904(6) . ?
Au1 C1 1.915(8) . ?
Au1 N19 2.035(7) . ?
Au1 S11 2.194(2) . ?
S11 C12 1.677(8) . ?
N15 C16 1.282(10) . ?
N15 N14 1.295(8) . ?
N19 C20 1.233(10) . ?
N19 C18 1.310(10) . ?
C1 C6 1.470(12) . ?
C1 C2 1.494(12) . ?
C2 C3 1.305(12) . ?
C3 C4 1.422(14) . ?
C4 C5 1.481(14) . ?
C5 C6 1.330(11) . ?
C6 C7 1.620(12) . ?
C7 N8 1.468(10) . ?
N8 C10 1.530(11) . ?
N8 C9 1.609(11) . ?
C12 N13 1.267(9) . ?
C12 N14 1.318(11) . ?
N13 C24 1.343(9) . ?
C16 C18 1.366(10) . ?
C16 C17 1.397(11) . ?
C18 C23 1.380(12) . ?
C20 C21 1.383(13) . ?
C21 C22 1.299(13) . ?
C22 C23 1.281(11) . ?
C24 C29 1.333(12) . ?
C24 C25 1.379(13) . ?
C25 C26 1.305(12) . ?
C26 C27 1.342(16) . ?
C27 C28 1.353(17) . ?
C28 C29 1.301(13) . ?
C30 O31 1.413(15) . ?
O41 C40 1.474(14) . ?

loop_
_geom_hbond_atom_site_label_D
_geom_hbond_atom_site_label_H
_geom_hbond_atom_site_label_A
_geom_hbond_distance_DH
_geom_hbond_distance_HA
_geom_hbond_distance_DA
_geom_hbond_angle_DHA
_geom_hbond_site_symmetry_A
N8 H8 Cl2 0.81(9) 2.05(10) 2.849(7) 168(9) 4_665
N13 H13 Cl1 0.87 2.36 3.206(8) 165.5 2_556
O31 H31 Cl1 0.83 2.04 2.860(9) 169.3 .
O41 H41 Cl2 0.83 2.44 3.189(8) 151.1 1_654
